data_2221513
loop_
_publ_author_name
'Wang, Jian-Ge'
'Qin, Jian-Hua'
'Hu, Pu-Zhou'

_publ_section_title
;Poly[[bis(acetonitrile-\k<i>N</i>)bis[\m~2~-2,2'-(methylenedithio)bis(1,3,4-thiadiazole)-\k^2^<i>N</i>^4^:<i>N</i>^4'^]copper(II)]
 bis(perchlorate) acetonitrile solvate]
;
_journal_coeditor_code SU2101
_journal_issue 4
_journal_name_full 'Acta Crystallographica Section E'
_journal_page_first m415
_journal_paper_doi 10.1107/S1600536809008708
_journal_volume 65
_journal_year 2009
_chemical_formula_iupac '[Cu (C5 H4 N4 S4)2 (C2 H3 N)2] (Cl O4)2, C2 H3 N'
_chemical_formula_moiety 'C32 H34 Cl4 Cu2 N22 O16 S16'
_chemical_formula_sum 'C32 H34 Cl4 Cu2 N22 O16 S16'
_chemical_formula_weight 1764.65
_chemical_name_systematic
;
Poly[[bis(acetonitrile-\k<i>N</i>)bis[\m~2~-2,2'-(methylenedithio)bis(1,3,4-
thiadiazole)-\k^2^<i>N</i>^4^:<i>N</i>^4'^]copper(II)] bis(perchlorate)
acetonitrile solvate]
;
_space_group_IT_number 15
_symmetry_cell_setting monoclinic
_symmetry_space_group_name_Hall '-C 2yc'
_symmetry_space_group_name_H-M 'C 1 2/c 1'
_atom_sites_solution_hydrogens geom
_atom_sites_solution_primary direct
_atom_sites_solution_secondary difmap
_audit_creation_method SHELXL-97
_cell_angle_alpha 90.00
_cell_angle_beta 98.8760(10)
_cell_angle_gamma 90.00
_cell_formula_units_Z 2
_cell_length_a 19.3144(18)
_cell_length_b 9.9450(9)
_cell_length_c 18.8722(18)
_cell_measurement_reflns_used 5001
_cell_measurement_temperature 294(2)
_cell_measurement_theta_max 27.98
_cell_measurement_theta_min 2.31
_cell_volume 3581.6(6)
_computing_cell_refinement 'SAINT (Bruker, 1997)'
_computing_data_collection 'SMART (Bruker, 1997)'
_computing_data_reduction 'SAINT (Bruker, 1997)'
_computing_molecular_graphics 'SHELXTL (Sheldrick, 2008)'
_computing_publication_material 'SHELXTL (Sheldrick, 2008)'
_computing_structure_refinement 'SHELXL97 (Sheldrick, 2008)'
_computing_structure_solution 'SHELXS97 (Sheldrick, 2008)'
_diffrn_ambient_temperature 294(2)
_diffrn_measured_fraction_theta_full 0.983
_diffrn_measured_fraction_theta_max 0.983
_diffrn_measurement_device_type 'Bruker SMART CCD area-detector'
_diffrn_measurement_method '\f and \w'
_diffrn_radiation_monochromator graphite
_diffrn_radiation_source 'fine-focus sealed tube'
_diffrn_radiation_type MoK\a
_diffrn_radiation_wavelength 0.71073
_diffrn_reflns_av_R_equivalents 0.0211
_diffrn_reflns_av_sigmaI/netI 0.0204
_diffrn_reflns_limit_h_max 23
_diffrn_reflns_limit_h_min -23
_diffrn_reflns_limit_k_max 12
_diffrn_reflns_limit_k_min -12
_diffrn_reflns_limit_l_max 22
_diffrn_reflns_limit_l_min -22
_diffrn_reflns_number 12066
_diffrn_reflns_theta_full 25.50
_diffrn_reflns_theta_max 25.50
_diffrn_reflns_theta_min 2.62
_diffrn_standards_number 0
_exptl_absorpt_coefficient_mu 1.280
_exptl_absorpt_correction_T_max 0.7023
_exptl_absorpt_correction_T_min 0.6078
_exptl_absorpt_correction_type multi-scan
_exptl_absorpt_process_details '(SADABS; Bruker, 1997)'
_exptl_crystal_colour blue
_exptl_crystal_density_diffrn 1.636
_exptl_crystal_density_method 'not measured'
_exptl_crystal_description block
_exptl_crystal_F_000 1780
_exptl_crystal_size_max 0.43
_exptl_crystal_size_mid 0.32
_exptl_crystal_size_min 0.30
_refine_diff_density_max 0.857
_refine_diff_density_min -0.833
_refine_ls_extinction_method none
_refine_ls_goodness_of_fit_ref 1.066
_refine_ls_hydrogen_treatment constr
_refine_ls_matrix_type full
_refine_ls_number_parameters 216
_refine_ls_number_reflns 3285
_refine_ls_number_restraints 304
_refine_ls_restrained_S_all 1.123
_refine_ls_R_factor_all 0.0738
_refine_ls_R_factor_gt 0.0574
_refine_ls_shift/su_max 0.000
_refine_ls_shift/su_mean 0.000
_refine_ls_structure_factor_coef Fsqd
_refine_ls_weighting_details 'calc w=1/[\s^2^(Fo^2^)+(0.1007P)^2^+13.6762P] where P=(Fo^2^+2Fc^2^)/3'
_refine_ls_weighting_scheme calc
_refine_ls_wR_factor_gt 0.1601
_refine_ls_wR_factor_ref 0.1810
_reflns_number_gt 2568
_reflns_number_total 3285
_reflns_threshold_expression I>2\s(I)
_cod_data_source_file su2101.cif
_cod_data_source_block I
_cod_depositor_comments
;
The following automatic conversions were performed:
'_symmetry_cell_setting' value 'Monoclinic' changed to 'monoclinic'
according to '/home/saulius/struct/CIF-dictionaries/cif_core.dic'
dictionary named 'cif_core.dic' version 2.4.1 from
2010-06-29.

'_geom_hbond_publ_flag' value 'Y' changed to 'y' according to
'/home/saulius/struct/CIF-dictionaries/cif_core.dic' dictionary named
'cif_core.dic' version 2.4.1 from 2010-06-29 (3 times).

Automatic conversion script
Id: cif_fix_enum 1527 2010-12-29 10:47:43Z saulius 

The following automatic conversions were performed:

'_symmetry_cell_setting' value 'Monoclinic' changed to 'monoclinic'
according to /home/saulius/struct/CIF-dictionaries/cif_core.dic
dictionary named 'cif_core.dic' version 2.4.1 from
2010-06-29.

'_geom_hbond_publ_flag' value 'Y' changed to 'y'
according to /home/saulius/struct/CIF-dictionaries/cif_core.dic
dictionary named 'cif_core.dic' version 2.4.1 from 2010-06-29 (3
times).

Automatic conversion script
Id: cif_fix_values 1715 2011-07-08 13:25:40Z adriana 
;
_cod_original_sg_symbol_H-M 'C 2/c'
_cod_database_code 2221513
_cod_database_fobs_code 2221513

loop_
_symmetry_equiv_pos_as_xyz
'x, y, z'
'-x, y, -z+1/2'
'x+1/2, y+1/2, z'
'-x+1/2, y+1/2, -z+1/2'
'-x, -y, -z'
'x, -y, z-1/2'
'-x+1/2, -y+1/2, -z'
'x+1/2, -y+1/2, z-1/2'

loop_
_atom_site_type_symbol
_atom_site_label
_atom_site_fract_x
_atom_site_fract_y
_atom_site_fract_z
_atom_site_U_iso_or_equiv
_atom_site_adp_type
_atom_site_calc_flag
_atom_site_refinement_flags
_atom_site_occupancy
_atom_site_disorder_assembly
_atom_site_disorder_group
Cl Cl1 0.40159(11) 0.1887(3) 0.92446(12) 0.1040(7) Uani d PGU 0.658(6) A 1
O O1 0.3842(4) 0.3266(6) 0.9249(4) 0.135(2) Uani d PGU 0.658(6) A 1
O O2 0.3626(4) 0.1399(7) 0.8620(4) 0.146(3) Uani d PGU 0.658(6) A 1
O O3 0.4718(3) 0.1679(9) 0.9382(4) 0.139(2) Uani d PGU 0.658(6) A 1
O O4 0.3720(5) 0.1390(8) 0.9838(4) 0.150(3) Uani d PGU 0.658(6) A 1
Cl Cl1' 0.40159(11) 0.1887(3) 0.92446(12) 0.1040(7) Uani d PGU 0.342(6) A 2
O O1' 0.3333(3) 0.2118(9) 0.9325(5) 0.135(2) Uani d PGU 0.342(6) A 2
O O2' 0.4400(4) 0.0929(7) 0.9670(4) 0.146(3) Uani d PGU 0.342(6) A 2
O O3' 0.4391(4) 0.3116(7) 0.9371(5) 0.139(2) Uani d PGU 0.342(6) A 2
O O4' 0.4083(5) 0.1678(8) 0.8518(3) 0.150(3) Uani d PGU 0.342(6) A 2
Cu Cu1 0.2500 0.7500 0.0000 0.0403(3) Uani d S 1 . .
S S1 0.41916(9) 0.9410(2) 0.16187(11) 0.0858(6) Uani d U 1 . .
S S2 0.32021(8) 1.10571(14) 0.23555(7) 0.0551(4) Uani d . 1 . .
S S3 0.18788(8) 0.94899(14) 0.24653(6) 0.0542(4) Uani d . 1 . .
S S4 0.17640(9) 0.85456(14) 0.39769(7) 0.0584(4) Uani d . 1 . .
N N1 0.3156(2) 0.8589(4) 0.07448(19) 0.0424(9) Uani d . 1 . .
N N2 0.2872(2) 0.9444(4) 0.12019(19) 0.0421(9) Uani d . 1 . .
N N3 0.2193(2) 1.0883(4) 0.36936(19) 0.0445(9) Uani d . 1 . .
N N4 0.2208(2) 1.0822(4) 0.44266(19) 0.0425(9) Uani d . 1 . .
N N5 0.1534(3) 0.7792(6) 0.0641(3) 0.0662(13) Uani d DU 1 . .
C C1 0.3821(3) 0.8491(7) 0.0899(3) 0.0651(16) Uani d . 1 . .
H H1 0.4084 0.7955 0.0637 0.078 Uiso calc R 1 . .
C C2 0.3356(3) 0.9939(5) 0.1685(2) 0.0454(11) Uani d . 1 . .
C C3 0.2265(3) 1.1032(5) 0.2201(3) 0.0498(12) Uani d . 1 . .
H H3A 0.2105 1.1181 0.1694 0.060 Uiso calc R 1 . .
H H3B 0.2095 1.1773 0.2461 0.060 Uiso calc R 1 . .
C C4 0.1974(3) 0.9770(5) 0.3392(2) 0.0410(10) Uani d . 1 . .
C C5 0.1996(3) 0.9686(5) 0.4642(3) 0.0509(13) Uani d . 1 . .
H H5 0.1973 0.9505 0.5121 0.061 Uiso calc R 1 . .
C C6 0.1050(4) 0.7464(9) 0.0852(4) 0.088(2) Uani d DU 1 . .
C C7 0.0400(6) 0.6925(15) 0.1112(7) 0.144(4) Uani d DU 1 . .
H H7A -0.0006 0.7375 0.0865 0.216 Uiso calc R 1 . .
H H7B 0.0434 0.7083 0.1618 0.216 Uiso calc R 1 . .
H H7C 0.0361 0.5977 0.1019 0.216 Uiso calc R 1 . .
N N6 1.000(2) -0.171(2) 0.2314(17) 0.212(10) Uani d PGDU 0.50 B -1
C C8 0.9970(14) -0.059(2) 0.2284(11) 0.208(11) Uani d PGDU 0.50 B -1
C C9 0.993(2) 0.093(2) 0.2242(18) 0.204(11) Uani d PGDU 0.50 B -1
H H9A 1.0400 0.1296 0.2300 0.306 Uiso calc PR 0.50 B -1
H H9B 0.9696 0.1270 0.2617 0.306 Uiso calc PR 0.50 B -1
H H9C 0.9682 0.1199 0.1785 0.306 Uiso calc PR 0.50 B -1

loop_
_atom_site_aniso_label
_atom_site_aniso_U_11
_atom_site_aniso_U_22
_atom_site_aniso_U_33
_atom_site_aniso_U_12
_atom_site_aniso_U_13
_atom_site_aniso_U_23
Cl1 0.0787(12) 0.1298(17) 0.0987(14) 0.0298(12) -0.0016(10) -0.0166(13)
O1 0.118(4) 0.147(4) 0.137(4) 0.040(4) 0.012(4) -0.018(4)
O2 0.136(5) 0.150(4) 0.141(4) 0.019(4) -0.016(4) -0.013(4)
O3 0.105(4) 0.156(4) 0.156(5) 0.017(4) 0.018(4) -0.001(4)
O4 0.141(5) 0.173(5) 0.138(4) 0.009(4) 0.036(4) 0.000(4)
Cl1' 0.0787(12) 0.1298(17) 0.0987(14) 0.0298(12) -0.0016(10) -0.0166(13)
O1' 0.118(4) 0.147(4) 0.137(4) 0.040(4) 0.012(4) -0.018(4)
O2' 0.136(5) 0.150(4) 0.141(4) 0.019(4) -0.016(4) -0.013(4)
O3' 0.105(4) 0.156(4) 0.156(5) 0.017(4) 0.018(4) -0.001(4)
O4' 0.141(5) 0.173(5) 0.138(4) 0.009(4) 0.036(4) 0.000(4)
Cu1 0.0650(6) 0.0348(4) 0.0214(4) 0.0057(3) 0.0075(3) -0.0001(3)
S1 0.0569(9) 0.1161(16) 0.0808(12) 0.0020(9) -0.0006(8) -0.0383(11)
S2 0.0796(9) 0.0467(7) 0.0378(7) -0.0078(6) 0.0053(6) -0.0117(5)
S3 0.0840(10) 0.0491(7) 0.0300(6) -0.0130(6) 0.0106(6) -0.0096(5)
S4 0.0932(11) 0.0443(7) 0.0401(7) -0.0216(7) 0.0176(7) -0.0046(5)
N1 0.058(3) 0.042(2) 0.0291(18) 0.0056(18) 0.0118(17) 0.0004(16)
N2 0.058(2) 0.039(2) 0.0292(18) 0.0026(18) 0.0076(17) -0.0023(15)
N3 0.067(3) 0.041(2) 0.0275(18) -0.0069(19) 0.0127(17) -0.0023(16)
N4 0.064(3) 0.040(2) 0.0253(18) -0.0051(18) 0.0104(17) -0.0005(15)
N5 0.072(3) 0.082(3) 0.049(3) 0.001(3) 0.022(2) -0.006(2)
C1 0.061(4) 0.078(4) 0.057(3) 0.007(3) 0.011(3) -0.020(3)
C2 0.063(3) 0.040(2) 0.033(2) -0.002(2) 0.007(2) 0.0015(19)
C3 0.085(4) 0.037(2) 0.029(2) 0.006(2) 0.013(2) -0.0002(19)
C4 0.054(3) 0.041(2) 0.029(2) -0.003(2) 0.0103(19) -0.0025(19)
C5 0.078(4) 0.046(3) 0.030(2) -0.011(3) 0.013(2) -0.004(2)
C6 0.085(4) 0.112(5) 0.066(4) -0.001(4) 0.012(3) -0.008(3)
C7 0.116(6) 0.184(8) 0.138(7) -0.028(6) 0.037(5) 0.012(7)
N6 0.208(12) 0.212(11) 0.217(14) -0.002(10) 0.033(10) 0.002(9)
C8 0.202(12) 0.209(12) 0.213(14) 0.002(9) 0.030(9) 0.003(9)
C9 0.197(14) 0.205(12) 0.211(15) 0.003(10) 0.036(10) 0.002(9)

loop_
_atom_type_symbol
_atom_type_description
_atom_type_scat_dispersion_real
_atom_type_scat_dispersion_imag
_atom_type_scat_source
C C 0.0033 0.0016 'International Tables Vol C Tables 4.2.6.8 and 6.1.1.4'
H H 0.0000 0.0000 'International Tables Vol C Tables 4.2.6.8 and 6.1.1.4'
N N 0.0061 0.0033 'International Tables Vol C Tables 4.2.6.8 and 6.1.1.4'
O O 0.0106 0.0060 'International Tables Vol C Tables 4.2.6.8 and 6.1.1.4'
S S 0.1246 0.1234 'International Tables Vol C Tables 4.2.6.8 and 6.1.1.4'
Cl Cl 0.1484 0.1585 'International Tables Vol C Tables 4.2.6.8 and 6.1.1.4'
Cu Cu 0.3201 1.2651 'International Tables Vol C Tables 4.2.6.8 and 6.1.1.4'

loop_
_geom_angle_atom_site_label_1
_geom_angle_atom_site_label_2
_geom_angle_atom_site_label_3
_geom_angle_site_symmetry_1
_geom_angle_site_symmetry_3
_geom_angle
_geom_angle_publ_flag
O3 Cl1 O2 . . 120.3 ?
O3 Cl1 O1 . . 112.3 ?
O2 Cl1 O1 . . 104.3 ?
O3 Cl1 O4 . . 107.9 ?
O2 Cl1 O4 . . 108.5 ?
O1 Cl1 O4 . . 102.0 ?
O1' Cl1' O2' . . 119.3 ?
O1' Cl1' O4' . . 111.4 ?
O2' Cl1' O4' . . 109.9 ?
O1' Cl1' O3' . . 108.2 ?
O2' Cl1' O3' . . 106.3 ?
O4' Cl1' O3' . . 99.7 ?
N4 Cu1 N4 4_545 6_575 180.0 ?
N4 Cu1 N1 4_545 7_565 91.30(15) ?
N4 Cu1 N1 6_575 7_565 88.70(15) ?
N4 Cu1 N1 4_545 . 88.70(15) ?
N4 Cu1 N1 6_575 . 91.30(15) ?
N1 Cu1 N1 7_565 . 180.0 ?
N4 Cu1 N5 4_545 7_565 89.75(18) ?
N4 Cu1 N5 6_575 7_565 90.25(18) ?
N1 Cu1 N5 7_565 7_565 92.10(17) ?
N1 Cu1 N5 . 7_565 87.90(17) ?
N4 Cu1 N5 4_545 . 90.25(18) ?
N4 Cu1 N5 6_575 . 89.75(18) ?
N1 Cu1 N5 7_565 . 87.90(17) ?
N1 Cu1 N5 . . 92.10(17) ?
N5 Cu1 N5 7_565 . 180.0 ?
C1 S1 C2 . . 86.5(3) ?
C2 S2 C3 . . 98.9(2) ?
C4 S3 C3 . . 99.0(2) ?
C5 S4 C4 . . 86.6(2) ?
C1 N1 N2 . . 112.7(4) ?
C1 N1 Cu1 . . 127.6(4) ?
N2 N1 Cu1 . . 119.4(3) ?
C2 N2 N1 . . 111.1(4) ?
C4 N3 N4 . . 111.1(4) ?
C5 N4 N3 . . 113.3(4) ?
C5 N4 Cu1 . 4 129.1(3) ?
N3 N4 Cu1 . 4 117.5(3) ?
C6 N5 Cu1 . . 154.6(6) ?
N1 C1 S1 . . 115.2(4) ?
N1 C1 H1 . . 122.4 ?
S1 C1 H1 . . 122.4 ?
N2 C2 S1 . . 114.5(4) ?
N2 C2 S2 . . 124.6(4) ?
S1 C2 S2 . . 121.0(3) ?
S2 C3 S3 . . 114.6(3) ?
S2 C3 H3A . . 108.6 ?
S3 C3 H3A . . 108.6 ?
S2 C3 H3B . . 108.6 ?
S3 C3 H3B . . 108.6 ?
H3A C3 H3B . . 107.6 ?
N3 C4 S4 . . 114.6(3) ?
N3 C4 S3 . . 123.8(3) ?
S4 C4 S3 . . 121.7(3) ?
N4 C5 S4 . . 114.4(4) ?
N4 C5 H5 . . 122.8 ?
S4 C5 H5 . . 122.8 ?
N5 C6 C7 . . 176.0(10) ?
C6 C7 H7A . . 109.5 ?
C6 C7 H7B . . 109.5 ?
H7A C7 H7B . . 109.5 ?
C6 C7 H7C . . 109.5 ?
H7A C7 H7C . . 109.5 ?
H7B C7 H7C . . 109.5 ?
N6 C8 C9 . . 180.0 ?

loop_
_geom_bond_atom_site_label_1
_geom_bond_atom_site_label_2
_geom_bond_site_symmetry_2
_geom_bond_distance
_geom_bond_publ_flag
Cl1 O3 . 1.356(5) ?
Cl1 O2 . 1.385(5) ?
Cl1 O1 . 1.411(5) ?
Cl1 O4 . 1.422(5) ?
Cl1' O1' . 1.371(5) ?
Cl1' O2' . 1.385(5) ?
Cl1' O4' . 1.413(5) ?
Cl1' O3' . 1.422(5) ?
Cu1 N4 4_545 2.021(4) ?
Cu1 N4 6_575 2.021(4) ?
Cu1 N1 7_565 2.050(4) ?
Cu1 N1 . 2.050(4) ?
Cu1 N5 7_565 2.393(5) ?
Cu1 N5 . 2.393(5) ?
S1 C1 . 1.700(6) ?
S1 C2 . 1.720(6) ?
S2 C2 . 1.744(5) ?
S2 C3 . 1.789(6) ?
S3 C4 . 1.752(4) ?
S3 C3 . 1.809(5) ?
S4 C5 . 1.699(5) ?
S4 C4 . 1.734(5) ?
N1 C1 . 1.277(8) ?
N1 N2 . 1.382(5) ?
N2 C2 . 1.298(6) ?
N3 C4 . 1.286(6) ?
N3 N4 . 1.380(5) ?
N4 C5 . 1.288(6) ?
N4 Cu1 4 2.021(4) ?
N5 C6 . 1.119(8) ?
C1 H1 . 0.9300 ?
C3 H3A . 0.9700 ?
C3 H3B . 0.9700 ?
C5 H5 . 0.9300 ?
C6 C7 . 1.515(11) ?
C7 H7A . 0.9600 ?
C7 H7B . 0.9600 ?
C7 H7C . 0.9600 ?
N6 C8 . 1.114(6) ?
C8 C9 . 1.523(8) ?
C9 H9A . 0.9600 ?
C9 H9B . 0.9600 ?
C9 H9C . 0.9600 ?

loop_
_geom_hbond_atom_site_label_D
_geom_hbond_atom_site_label_H
_geom_hbond_atom_site_label_A
_geom_hbond_site_symmetry_A
_geom_hbond_distance_DH
_geom_hbond_distance_HA
_geom_hbond_distance_DA
_geom_hbond_angle_DHA
_geom_hbond_publ_flag
C1 H1 O3 5_666 0.93 2.35 2.955(8) 123 y
C3 H3A O1 7_566 0.97 2.41 3.277(9) 149 y
C5 H5 O1 4_556 0.93 2.45 3.169(9) 135 y

loop_
_geom_torsion_atom_site_label_1
_geom_torsion_atom_site_label_2
_geom_torsion_atom_site_label_3
_geom_torsion_atom_site_label_4
_geom_torsion_site_symmetry_1
_geom_torsion_site_symmetry_2
_geom_torsion_site_symmetry_3
_geom_torsion_site_symmetry_4
_geom_torsion
_geom_torsion_publ_flag
N4 Cu1 N1 C1 4_545 . . . 63.0(5) ?
N4 Cu1 N1 C1 6_575 . . . -117.0(5) ?
N5 Cu1 N1 C1 7_565 . . . -26.8(5) ?
N5 Cu1 N1 C1 . . . . 153.2(5) ?
N4 Cu1 N1 N2 4_545 . . . -109.4(3) ?
N4 Cu1 N1 N2 6_575 . . . 70.6(3) ?
N5 Cu1 N1 N2 7_565 . . . 160.8(3) ?
N5 Cu1 N1 N2 . . . . -19.2(3) ?
C1 N1 N2 C2 . . . . -0.4(6) ?
Cu1 N1 N2 C2 . . . . 173.1(3) ?
C4 N3 N4 C5 . . . . -0.6(6) ?
C4 N3 N4 Cu1 . . . 4 -177.6(3) ?
N4 Cu1 N5 C6 4_545 . . . -53.6(14) ?
N4 Cu1 N5 C6 6_575 . . . 126.4(14) ?
N1 Cu1 N5 C6 7_565 . . . 37.7(14) ?
N1 Cu1 N5 C6 . . . . -142.3(14) ?
N2 N1 C1 S1 . . . . 0.3(7) ?
Cu1 N1 C1 S1 . . . . -172.5(3) ?
C2 S1 C1 N1 . . . . -0.1(5) ?
N1 N2 C2 S1 . . . . 0.3(5) ?
N1 N2 C2 S2 . . . . 179.9(3) ?
C1 S1 C2 N2 . . . . -0.1(4) ?
C1 S1 C2 S2 . . . . -179.8(4) ?
C3 S2 C2 N2 . . . . 6.9(5) ?
C3 S2 C2 S1 . . . . -173.5(3) ?
C2 S2 C3 S3 . . . . 71.7(3) ?
C4 S3 C3 S2 . . . . 78.6(3) ?
N4 N3 C4 S4 . . . . 0.2(5) ?
N4 N3 C4 S3 . . . . 179.3(4) ?
C5 S4 C4 N3 . . . . 0.2(4) ?
C5 S4 C4 S3 . . . . -179.0(4) ?
C3 S3 C4 N3 . . . . 6.7(5) ?
C3 S3 C4 S4 . . . . -174.2(3) ?
N3 N4 C5 S4 . . . . 0.8(6) ?
Cu1 N4 C5 S4 4 . . . 177.3(3) ?
C4 S4 C5 N4 . . . . -0.6(5) ?
